data_7038895
loop_
_publ_author_name
'Cheng, Min'
'Ding, You-Song'
'Gao, En-Qing'
'Zhang, Zhicheng'
'Jia, Qin-Xiang'

_publ_section_title
;
 Composition dependence of magnetic relaxation for CoNi chain-based
 compounds with mixed double azide-tetrazolate bridges.
;
_journal_issue 19
_journal_name_full 'Dalton transactions (Cambridge, England : 2003)'
_journal_page_first 8028
_journal_page_last 8035
_journal_paper_doi 10.1039/c6dt00927a
_journal_volume 45
_journal_year 2016
_chemical_formula_sum 'C6 H8 N8 Ni O3'
_chemical_formula_weight 298.91
_chemical_name_systematic
; 
 ? 
;
_space_group_IT_number 14
_symmetry_cell_setting monoclinic
_symmetry_space_group_name_Hall '-P 2ybc'
_symmetry_space_group_name_H-M 'P 1 21/c 1'
_atom_sites_solution_hydrogens geom
_atom_sites_solution_primary direct
_atom_sites_solution_secondary difmap
_audit_creation_method SHELXL-97
_audit_update_record
;
2016-01-31 deposited with the CCDC.
2016-03-29 downloaded from the CCDC.
;
_cell_angle_alpha 90.00
_cell_angle_beta 100.647(14)
_cell_angle_gamma 90.00
_cell_formula_units_Z 4
_cell_length_a 8.139(10)
_cell_length_b 7.312(8)
_cell_length_c 17.88(2)
_cell_measurement_reflns_used 1948
_cell_measurement_temperature 296(2)
_cell_measurement_theta_max 25.73
_cell_measurement_theta_min 2.55
_cell_volume 1046(2)
_computing_cell_refinement 'Bruker SAINT'
_computing_data_collection 'Bruker APEX2'
_computing_data_reduction 'Bruker SAINT'
_computing_molecular_graphics 'Bruker SHELXTL'
_computing_publication_material 'Bruker SHELXTL'
_computing_structure_refinement 'SHELXL-97 (Sheldrick, 1997)'
_computing_structure_solution 'SHELXS-97 (Sheldrick, 1990)'
_diffrn_ambient_temperature 296(2)
_diffrn_measured_fraction_theta_full 0.997
_diffrn_measured_fraction_theta_max 0.997
_diffrn_measurement_device_type 'Bruker APEX-II CCD'
_diffrn_measurement_method '\f and \w scans'
_diffrn_radiation_monochromator graphite
_diffrn_radiation_source 'fine-focus sealed tube'
_diffrn_radiation_type MoK\a
_diffrn_radiation_wavelength 0.71073
_diffrn_reflns_av_R_equivalents 0.0688
_diffrn_reflns_av_sigmaI/netI 0.0738
_diffrn_reflns_limit_h_max 9
_diffrn_reflns_limit_h_min -9
_diffrn_reflns_limit_k_max 8
_diffrn_reflns_limit_k_min -6
_diffrn_reflns_limit_l_max 21
_diffrn_reflns_limit_l_min -21
_diffrn_reflns_number 5348
_diffrn_reflns_theta_full 25.00
_diffrn_reflns_theta_max 25.10
_diffrn_reflns_theta_min 2.32
_exptl_absorpt_coefficient_mu 1.873
_exptl_absorpt_correction_T_max 0.9204
_exptl_absorpt_correction_T_min 0.8723
_exptl_absorpt_correction_type none
_exptl_crystal_colour green
_exptl_crystal_density_diffrn 1.898
_exptl_crystal_density_method 'not measured'
_exptl_crystal_description block
_exptl_crystal_F_000 608
_exptl_crystal_size_max 0.08
_exptl_crystal_size_mid 0.05
_exptl_crystal_size_min 0.05
_refine_diff_density_max 0.903
_refine_diff_density_min -1.145
_refine_diff_density_rms 0.138
_refine_ls_extinction_method none
_refine_ls_goodness_of_fit_ref 1.112
_refine_ls_hydrogen_treatment mixed
_refine_ls_matrix_type full
_refine_ls_number_parameters 169
_refine_ls_number_reflns 1837
_refine_ls_number_restraints 3
_refine_ls_restrained_S_all 1.111
_refine_ls_R_factor_all 0.0806
_refine_ls_R_factor_gt 0.0606
_refine_ls_shift/su_max 0.000
_refine_ls_shift/su_mean 0.000
_refine_ls_structure_factor_coef Fsqd
_refine_ls_weighting_details 'calc w=1/[\s^2^(Fo^2^)+(0.0858P)^2^+1.8097P] where P=(Fo^2^+2Fc^2^)/3'
_refine_ls_weighting_scheme calc
_refine_ls_wR_factor_gt 0.1588
_refine_ls_wR_factor_ref 0.1696
_reflns_number_gt 1371
_reflns_number_total 1852
_reflns_threshold_expression >2sigma(I)
_cod_data_source_file c6dt00927a2.cif
_cod_data_source_block 1
_cod_depositor_comments
;
The following automatic conversions were performed:

'_symmetry_cell_setting' value 'Monoclinic' changed to 'monoclinic'
according to
/usr/data/users/saulius/crontab/automatic-downloads/rss-feeds/RSC/lib/dictionaries/cif_core.dic
dictionary named 'cif_core.dic' version 2.4.2 from 2011-04-26.

Automatic conversion script
Id: cif_fix_values 4268 2015-11-12 08:31:59Z antanas 

 Adding full bibliography for 7038893--7038895.cif.
;
_cod_original_sg_symbol_H-M P2(1)/c
_cod_database_code 7038895

loop_
_symmetry_equiv_pos_as_xyz
'x, y, z'
'-x, y+1/2, -z+1/2'
'-x, -y, -z'
'x, -y-1/2, z-1/2'

loop_
_atom_site_label
_atom_site_type_symbol
_atom_site_fract_x
_atom_site_fract_y
_atom_site_fract_z
_atom_site_U_iso_or_equiv
_atom_site_adp_type
_atom_site_occupancy
_atom_site_symmetry_multiplicity
_atom_site_calc_flag
_atom_site_refinement_flags
Ni1 Ni 0.49930(9) 0.32412(11) 0.25395(4) 0.0234(3) Uani 1 1 d .
C1 C 0.7210(7) 0.3459(9) 0.0927(3) 0.0241(14) Uani 1 1 d .
H1A H 0.6401 0.2573 0.0768 0.029 Uiso 1 1 calc R
C2 C 0.7717(7) 0.4610(8) 0.0397(3) 0.0249(14) Uani 1 1 d .
C3 C 0.8974(8) 0.5916(9) 0.0641(4) 0.0290(15) Uani 1 1 d .
H3A H 0.9315 0.6720 0.0297 0.035 Uiso 1 1 calc R
C4 C 0.9699(7) 0.5973(9) 0.1416(4) 0.0299(15) Uani 1 1 d .
H4A H 1.0559 0.6793 0.1587 0.036 Uiso 1 1 calc R
C5 C 0.9140(7) 0.4819(9) 0.1925(4) 0.0287(15) Uani 1 1 d .
H5A H 0.9624 0.4865 0.2438 0.034 Uiso 1 1 calc R
C6 C 0.6942(7) 0.4470(8) -0.0430(3) 0.0245(14) Uani 1 1 d .
N1 N 0.6642(6) 0.5929(7) -0.0883(3) 0.0282(12) Uani 1 1 d .
N2 N 0.5961(6) 0.5230(7) -0.1568(3) 0.0250(12) Uani 1 1 d .
N3 N 0.5882(6) 0.3400(7) -0.1516(3) 0.0252(12) Uani 1 1 d .
N4 N 0.6482(7) 0.2892(7) -0.0795(3) 0.0296(12) Uani 1 1 d .
N5 N 0.7892(6) 0.3622(7) 0.1681(3) 0.0257(12) Uani 1 1 d .
N6 N 0.3905(6) 0.0768(7) 0.2026(3) 0.0269(12) Uani 1 1 d .
N7 N 0.2511(6) 0.0750(7) 0.1634(3) 0.0301(13) Uani 1 1 d .
N8 N 0.1173(8) 0.0727(9) 0.1260(4) 0.0510(18) Uani 1 1 d .
O1 O 0.7318(5) 0.2549(6) 0.2194(2) 0.0285(10) Uani 1 1 d .
O2 O 0.2892(6) 0.3893(7) 0.3039(3) 0.0345(11) Uani 1 1 d D
H2W2 H 0.268(9) 0.504(4) 0.299(3) 0.041 Uiso 1 1 d D
H2W1 H 0.317(9) 0.365(8) 0.3509(15) 0.041 Uiso 1 1 d D
O3 O 0.3336(11) 0.4324(9) 0.4777(5) 0.097(3) Uani 1 1 d .

loop_
_atom_site_aniso_label
_atom_site_aniso_U_11
_atom_site_aniso_U_22
_atom_site_aniso_U_33
_atom_site_aniso_U_23
_atom_site_aniso_U_13
_atom_site_aniso_U_12
Ni1 0.0183(4) 0.0254(5) 0.0247(5) 0.0012(3) -0.0012(3) -0.0001(3)
C1 0.013(3) 0.029(4) 0.029(3) -0.004(3) 0.000(2) 0.003(3)
C2 0.017(3) 0.033(4) 0.024(3) 0.001(3) 0.001(2) 0.005(3)
C3 0.026(3) 0.034(4) 0.028(3) -0.001(3) 0.007(3) -0.003(3)
C4 0.018(3) 0.038(4) 0.033(3) -0.008(3) 0.003(3) -0.007(3)
C5 0.017(3) 0.037(4) 0.030(3) -0.004(3) -0.001(2) 0.001(3)
C6 0.015(3) 0.029(4) 0.028(3) -0.004(3) 0.001(2) -0.004(3)
N1 0.025(3) 0.029(3) 0.028(3) 0.002(2) -0.003(2) 0.001(2)
N2 0.021(3) 0.025(3) 0.025(3) -0.002(2) -0.003(2) -0.001(2)
N3 0.024(3) 0.023(3) 0.026(3) 0.002(2) -0.001(2) -0.002(2)
N4 0.031(3) 0.030(3) 0.024(3) 0.003(2) -0.003(2) -0.003(2)
N5 0.020(3) 0.031(3) 0.027(3) 0.001(2) 0.004(2) 0.003(2)
N6 0.023(3) 0.020(3) 0.034(3) -0.002(2) -0.005(2) -0.001(2)
N7 0.025(3) 0.034(3) 0.029(3) 0.004(2) -0.003(2) -0.004(2)
N8 0.030(3) 0.055(4) 0.060(4) 0.011(3) -0.014(3) -0.007(3)
O1 0.024(2) 0.034(2) 0.028(2) 0.005(2) 0.0048(18) 0.002(2)
O2 0.029(2) 0.032(3) 0.044(3) 0.001(2) 0.010(2) 0.001(2)
O3 0.101(6) 0.061(5) 0.136(7) 0.009(4) 0.036(5) -0.005(4)

loop_
_atom_type_symbol
_atom_type_description
_atom_type_scat_dispersion_real
_atom_type_scat_dispersion_imag
_atom_type_scat_source
C C 0.0033 0.0016 'International Tables Vol C Tables 4.2.6.8 and 6.1.1.4'
H H 0.0000 0.0000 'International Tables Vol C Tables 4.2.6.8 and 6.1.1.4'
N N 0.0061 0.0033 'International Tables Vol C Tables 4.2.6.8 and 6.1.1.4'
O O 0.0106 0.0060 'International Tables Vol C Tables 4.2.6.8 and 6.1.1.4'
Ni Ni 0.3393 1.1124 'International Tables Vol C Tables 4.2.6.8 and 6.1.1.4'

loop_
_geom_angle_atom_site_label_1
_geom_angle_atom_site_label_2
_geom_angle_atom_site_label_3
_geom_angle
_geom_angle_site_symmetry_1
_geom_angle_site_symmetry_3
N3 Ni1 N2 177.1(2) 4_566 3_665
N3 Ni1 O2 88.6(2) 4_566 .
N2 Ni1 O2 91.4(2) 3_665 .
N3 Ni1 N6 98.2(2) 4_566 2_655
N2 Ni1 N6 84.6(2) 3_665 2_655
O2 Ni1 N6 88.2(2) . 2_655
N3 Ni1 N6 85.2(2) 4_566 .
N2 Ni1 N6 92.0(2) 3_665 .
O2 Ni1 N6 93.9(2) . .
N6 Ni1 N6 176.01(9) 2_655 .
N3 Ni1 O1 84.57(18) 4_566 .
N2 Ni1 O1 95.65(18) 3_665 .
O2 Ni1 O1 171.95(17) . .
N6 Ni1 O1 88.60(19) 2_655 .
N6 Ni1 O1 89.67(19) . .
N5 C1 C2 120.3(6) . .
N5 C1 H1A 119.9 . .
C2 C1 H1A 119.9 . .
C1 C2 C3 119.4(5) . .
C1 C2 C6 120.6(5) . .
C3 C2 C6 120.0(5) . .
C4 C3 C2 118.4(6) . .
C4 C3 H3A 120.8 . .
C2 C3 H3A 120.8 . .
C5 C4 C3 120.3(6) . .
C5 C4 H4A 119.9 . .
C3 C4 H4A 119.9 . .
N5 C5 C4 120.2(6) . .
N5 C5 H5A 119.9 . .
C4 C5 H5A 119.9 . .
N1 C6 N4 112.8(5) . .
N1 C6 C2 122.7(5) . .
N4 C6 C2 124.4(6) . .
C6 N1 N2 104.3(5) . .
N3 N2 N1 109.4(5) . .
N3 N2 Ni1 125.1(4) . 3_665
N1 N2 Ni1 125.4(4) . 3_665
N2 N3 N4 109.2(5) . .
N2 N3 Ni1 122.0(4) . 4_565
N4 N3 Ni1 128.8(4) . 4_565
C6 N4 N3 104.3(5) . .
C5 N5 O1 119.3(5) . .
C5 N5 C1 121.3(5) . .
O1 N5 C1 119.4(5) . .
N7 N6 Ni1 118.9(4) . 2_645
N7 N6 Ni1 121.5(4) . .
Ni1 N6 Ni1 117.4(2) 2_645 .
N8 N7 N6 179.8(8) . .
N5 O1 Ni1 119.3(3) . .
Ni1 O2 H2W2 110(5) . .
Ni1 O2 H2W1 107(5) . .
H2W2 O2 H2W1 109(3) . .

loop_
_geom_bond_atom_site_label_1
_geom_bond_atom_site_label_2
_geom_bond_distance
_geom_bond_site_symmetry_2
Ni1 N3 2.089(5) 4_566
Ni1 N2 2.091(5) 3_665
Ni1 O2 2.124(5) .
Ni1 N6 2.137(5) 2_655
Ni1 N6 2.144(5) .
Ni1 O1 2.156(5) .
C1 N5 1.366(7) .
C1 C2 1.386(9) .
C1 H1A 0.9300 .
C2 C3 1.408(9) .
C2 C6 1.501(8) .
C3 C4 1.404(9) .
C3 H3A 0.9300 .
C4 C5 1.378(9) .
C4 H4A 0.9300 .
C5 N5 1.350(8) .
C5 H5A 0.9300 .
C6 N1 1.334(8) .
C6 N4 1.344(8) .
N1 N2 1.348(7) .
N2 N3 1.343(8) .
N2 Ni1 2.091(5) 3_665
N3 N4 1.344(7) .
N3 Ni1 2.089(5) 4_565
N5 O1 1.354(7) .
N6 N7 1.218(7) .
N6 Ni1 2.137(5) 2_645
N7 N8 1.168(8) .
O2 H2W2 0.85(2) .
O2 H2W1 0.85(2) .

loop_
_geom_hbond_atom_site_label_D
_geom_hbond_atom_site_label_H
_geom_hbond_atom_site_label_A
_geom_hbond_distance_DH
_geom_hbond_distance_HA
_geom_hbond_distance_DA
_geom_hbond_angle_DHA
_geom_hbond_site_symmetry_A
O2 H2W1 O3 0.85(2) 2.30(4) 3.079(11) 153(5) .
C4 H4A O1 0.93 2.58 3.342(8) 139.7 2_755

loop_
_geom_torsion_atom_site_label_1
_geom_torsion_atom_site_label_2
_geom_torsion_atom_site_label_3
_geom_torsion_atom_site_label_4
_geom_torsion
_geom_torsion_site_symmetry_1
_geom_torsion_site_symmetry_4
N5 C1 C2 C3 1.6(9) . .
N5 C1 C2 C6 -178.5(5) . .
C1 C2 C3 C4 1.5(9) . .
C6 C2 C3 C4 -178.4(6) . .
C2 C3 C4 C5 -2.4(9) . .
C3 C4 C5 N5 0.1(10) . .
C1 C2 C6 N1 143.4(6) . .
C3 C2 C6 N1 -36.7(9) . .
C1 C2 C6 N4 -36.9(9) . .
C3 C2 C6 N4 143.0(6) . .
N4 C6 N1 N2 -0.1(7) . .
C2 C6 N1 N2 179.7(5) . .
C6 N1 N2 N3 -0.6(6) . .
C6 N1 N2 Ni1 175.1(4) . 3_665
N1 N2 N3 N4 1.1(6) . .
Ni1 N2 N3 N4 -174.6(4) 3_665 .
N1 N2 N3 Ni1 -177.5(4) . 4_565
Ni1 N2 N3 Ni1 6.8(6) 3_665 4_565
N1 C6 N4 N3 0.7(7) . .
C2 C6 N4 N3 -179.1(5) . .
N2 N3 N4 C6 -1.1(6) . .
Ni1 N3 N4 C6 177.4(4) 4_565 .
C4 C5 N5 O1 -177.5(5) . .
C4 C5 N5 C1 3.2(9) . .
C2 C1 N5 C5 -4.0(9) . .
C2 C1 N5 O1 176.6(5) . .
N3 Ni1 N6 N7 139.8(5) 4_566 .
N2 Ni1 N6 N7 -40.0(5) 3_665 .
O2 Ni1 N6 N7 51.6(5) . .
N6 Ni1 N6 N7 -71.4(17) 2_655 .
O1 Ni1 N6 N7 -135.6(5) . .
N3 Ni1 N6 Ni1 -23.4(3) 4_566 2_645
N2 Ni1 N6 Ni1 156.8(3) 3_665 2_645
O2 Ni1 N6 Ni1 -111.6(3) . 2_645
N6 Ni1 N6 Ni1 125.4(17) 2_655 2_645
O1 Ni1 N6 Ni1 61.2(3) . 2_645
Ni1 N6 N7 N8 13(100) 2_645 .
Ni1 N6 N7 N8 -150(100) . .
C5 N5 O1 Ni1 102.4(5) . .
C1 N5 O1 Ni1 -78.2(6) . .
N3 Ni1 O1 N5 -159.9(4) 4_566 .
N2 Ni1 O1 N5 23.0(4) 3_665 .
O2 Ni1 O1 N5 -128.4(12) . .
N6 Ni1 O1 N5 -61.5(4) 2_655 .
N6 Ni1 O1 N5 114.9(4) . .
